data_1565960
loop_
_publ_author_name
'Wildner, Manfred'
'Zakharov, Boris A.'
'Bogdanov, Nikita E.'
'Talla, Dominik'
'Boldyreva, Elena V.'
'Miletich, Ronald'

_publ_section_title
;
 Crystallography relevant to Mars and Galilean icy moons: crystal behavior
 of kieserite-type monohydrate sulfates at extraterrestrial conditions
 down to 15 K
;
_journal_issue 2
_journal_name_full IUCrJ
_journal_page_first 194
_journal_page_last 203
_journal_paper_doi 10.1107/S2052252521012720
_journal_volume 9
_journal_year 2022
_chemical_formula_sum 'H2 Ni O5 S'
_chemical_formula_weight 172.79
_space_group_crystal_system monoclinic
_space_group_IT_number 15
_space_group_name_Hall '-C 2yc'
_space_group_name_H-M_alt 'C 1 2/c 1'
_atom_sites_solution_hydrogens difmap
_audit_creation_method SHELXL-2017/1
_cell_angle_alpha 90
_cell_angle_beta 117.579(15)
_cell_angle_gamma 90
_cell_formula_units_Z 4
_cell_length_a 6.7999(8)
_cell_length_b 7.6222(6)
_cell_length_c 7.4405(9)
_cell_measurement_temperature 45(2)
_cell_volume 341.82(8)
_computing_structure_refinement 'SHELXL-2017/1 (Sheldrick, 2017)'
_diffrn_ambient_temperature 45(2)
_diffrn_measured_fraction_theta_full 0.997
_diffrn_measured_fraction_theta_max 0.892
_diffrn_radiation_type MoK\a
_diffrn_radiation_wavelength 0.71073
_diffrn_reflns_av_R_equivalents 0.0227
_diffrn_reflns_av_unetI/netI 0.0253
_diffrn_reflns_Laue_measured_fraction_full 0.997
_diffrn_reflns_Laue_measured_fraction_max 0.892
_diffrn_reflns_limit_h_max 9
_diffrn_reflns_limit_h_min -6
_diffrn_reflns_limit_k_max 10
_diffrn_reflns_limit_k_min -8
_diffrn_reflns_limit_l_max 8
_diffrn_reflns_limit_l_min -9
_diffrn_reflns_number 1248
_diffrn_reflns_point_group_measured_fraction_full 0.997
_diffrn_reflns_point_group_measured_fraction_max 0.892
_diffrn_reflns_theta_full 25.242
_diffrn_reflns_theta_max 29.380
_diffrn_reflns_theta_min 4.296
_exptl_absorpt_coefficient_mu 6.162
_exptl_crystal_density_diffrn 3.358
_exptl_crystal_F_000 344
_exptl_crystal_size_max 0.340
_exptl_crystal_size_mid 0.170
_exptl_crystal_size_min 0.120
_refine_diff_density_max 0.555
_refine_diff_density_min -0.607
_refine_diff_density_rms 0.119
_refine_ls_extinction_coef 0.043(3)
_refine_ls_extinction_expression Fc^*^=kFc[1+0.001xFc^2^\l^3^/sin(2\q)]^-1/4^
_refine_ls_extinction_method 'SHELXL-2017/1 (Sheldrick 2017)'
_refine_ls_goodness_of_fit_ref 1.106
_refine_ls_hydrogen_treatment refall
_refine_ls_matrix_type full
_refine_ls_number_parameters 40
_refine_ls_number_reflns 422
_refine_ls_number_restraints 0
_refine_ls_restrained_S_all 1.106
_refine_ls_R_factor_all 0.0212
_refine_ls_R_factor_gt 0.0199
_refine_ls_shift/su_max 0.000
_refine_ls_shift/su_mean 0.000
_refine_ls_structure_factor_coef Fsqd
_refine_ls_weighting_details 'w=1/[\s^2^(Fo^2^)+(0.0290P)^2^+0.0900P] where P=(Fo^2^+2Fc^2^)/3'
_refine_ls_weighting_scheme calc
_refine_ls_wR_factor_gt 0.0501
_refine_ls_wR_factor_ref 0.0513
_reflns_Friedel_coverage 0.000
_reflns_number_gt 400
_reflns_number_total 422
_reflns_threshold_expression 'I > 2\s(I)'
_cod_data_source_file lt5044.cif
_cod_data_source_block NiSO4H2O_He_45K
_cod_depositor_comments 'Adding full bibliography for 1565934--1565967.cif.'
_cod_original_sg_symbol_H-M 'C 2/c'
_cod_database_code 1565960
_shelx_shelxl_version_number 2017/1
_shelx_space_group_comment
;
The symmetry employed for this shelxl refinement is uniquely defined
by the following loop, which should always be used as a source of
symmetry information in preference to the above space-group names.
They are only intended as comments.
;
_shelx_estimated_absorpt_t_min 0.228
_shelx_estimated_absorpt_t_max 0.525

loop_
_space_group_symop_operation_xyz
'x, y, z'
'-x, y, -z+1/2'
'x+1/2, y+1/2, z'
'-x+1/2, y+1/2, -z+1/2'
'-x, -y, -z'
'x, -y, z-1/2'
'-x+1/2, -y+1/2, -z'
'x+1/2, -y+1/2, z-1/2'

loop_
_atom_site_label
_atom_site_type_symbol
_atom_site_fract_x
_atom_site_fract_y
_atom_site_fract_z
_atom_site_U_iso_or_equiv
_atom_site_adp_type
_atom_site_occupancy
_atom_site_site_symmetry_order
_atom_site_calc_flag
_atom_site_refinement_flags_posn
_atom_site_refinement_flags_adp
_atom_site_refinement_flags_occupancy
_atom_site_disorder_assembly
_atom_site_disorder_group
Ni Ni 0.000000 0.500000 0.000000 0.00160(19) Uani 1 2 d S . P . .
S S 0.000000 0.15779(9) 0.250000 0.0018(2) Uani 1 2 d S T P . .
O1 O 0.1727(2) 0.0479(2) 0.4051(2) 0.0036(3) Uani 1 1 d . . . . .
O2 O 0.1052(2) 0.2713(2) 0.1554(2) 0.0035(3) Uani 1 1 d . . . . .
O3 O 0.000000 0.6308(3) 0.250000 0.0035(4) Uani 1 2 d S T P . .
H H 0.109(4) 0.691(4) 0.299(4) 0.012(7) Uiso 1 1 d . . . . .

loop_
_atom_site_aniso_label
_atom_site_aniso_U_11
_atom_site_aniso_U_22
_atom_site_aniso_U_33
_atom_site_aniso_U_23
_atom_site_aniso_U_13
_atom_site_aniso_U_12
Ni 0.0011(3) 0.0023(3) 0.0017(3) -0.00006(11) 0.00086(19) -0.00009(11)
S 0.0010(4) 0.0022(4) 0.0023(4) 0.000 0.0009(3) 0.000
O1 0.0020(7) 0.0049(7) 0.0039(8) 0.0015(6) 0.0015(6) 0.0010(6)
O2 0.0028(7) 0.0043(7) 0.0038(7) 0.0013(5) 0.0018(6) -0.0001(5)
O3 0.0014(10) 0.0044(10) 0.0036(11) 0.000 0.0003(9) 0.000

loop_
_atom_type_symbol
_atom_type_description
_atom_type_scat_dispersion_real
_atom_type_scat_dispersion_imag
_atom_type_scat_source
O O 0.0106 0.0060 'International Tables Vol C Tables 4.2.6.8 and 6.1.1.4'
H H 0.0000 0.0000 'International Tables Vol C Tables 4.2.6.8 and 6.1.1.4'
S S 0.1246 0.1234 'International Tables Vol C Tables 4.2.6.8 and 6.1.1.4'
Ni Ni 0.3393 1.1124 'International Tables Vol C Tables 4.2.6.8 and 6.1.1.4'

loop_
_geom_angle_atom_site_label_1
_geom_angle_atom_site_label_2
_geom_angle_atom_site_label_3
_geom_angle
_geom_angle_site_symmetry_1
_geom_angle_site_symmetry_3
_geom_angle_publ_flag
O2 Ni O2 180.0 . 5_565 ?
O2 Ni O1 94.83(6) . 8_455 ?
O2 Ni O1 85.17(6) 5_565 8_455 ?
O2 Ni O1 85.17(6) . 4 ?
O2 Ni O1 94.83(6) 5_565 4 ?
O1 Ni O1 180.00(9) 8_455 4 ?
O2 Ni O3 87.27(6) . 5_565 ?
O2 Ni O3 92.73(6) 5_565 5_565 ?
O1 Ni O3 93.18(5) 8_455 5_565 ?
O1 Ni O3 86.82(5) 4 5_565 ?
O2 Ni O3 92.73(6) . . ?
O2 Ni O3 87.27(6) 5_565 . ?
O1 Ni O3 86.82(5) 8_455 . ?
O1 Ni O3 93.18(5) 4 . ?
O3 Ni O3 180.00(10) 5_565 . ?
O2 Ni O2 81.67(2) . 8_455 ?
O2 Ni O2 98.33(2) 5_565 8_455 ?
O1 Ni O2 43.71(5) 8_455 8_455 ?
O1 Ni O2 136.29(5) 4 8_455 ?
O3 Ni O2 51.21(3) 5_565 8_455 ?
O3 Ni O2 128.79(3) . 8_455 ?
O2 Ni O2 98.33(2) . 4 ?
O2 Ni O2 81.67(2) 5_565 4 ?
O1 Ni O2 136.29(5) 8_455 4 ?
O1 Ni O2 43.71(5) 4 4 ?
O3 Ni O2 128.79(3) 5_565 4 ?
O3 Ni O2 51.21(3) . 4 ?
O2 Ni O2 180.0 8_455 4 ?
O2 Ni O2 136.04(6) . 6_565 ?
O2 Ni O2 43.96(6) 5_565 6_565 ?
O1 Ni O2 113.85(5) 8_455 6_565 ?
O1 Ni O2 66.15(5) 4 6_565 ?
O3 Ni O2 59.84(6) 5_565 6_565 ?
O3 Ni O2 120.16(6) . 6_565 ?
O2 Ni O2 96.30(4) 8_455 6_565 ?
O2 Ni O2 83.70(4) 4 6_565 ?
O2 Ni O2 43.96(6) . 2 ?
O2 Ni O2 136.04(6) 5_565 2 ?
O1 Ni O2 66.15(5) 8_455 2 ?
O1 Ni O2 113.85(5) 4 2 ?
O3 Ni O2 120.16(6) 5_565 2 ?
O3 Ni O2 59.84(6) . 2 ?
O2 Ni O2 83.70(4) 8_455 2 ?
O2 Ni O2 96.30(4) 4 2 ?
O2 Ni O2 180.00(4) 6_565 2 ?
O1 S O1 110.47(13) . 2 ?
O1 S O2 110.13(8) . 2 ?
O1 S O2 108.51(8) 2 2 ?
O1 S O2 108.52(8) . . ?
O1 S O2 110.13(8) 2 . ?
O2 S O2 109.07(13) 2 . ?
S O1 Ni 136.42(10) . 4_545 ?
S O1 O2 36.05(5) . . ?
Ni O1 O2 100.52(7) 4_545 . ?
S O1 O1 34.76(6) . 2 ?
Ni O1 O1 139.20(11) 4_545 2 ?
O2 O1 O1 60.51(6) . 2 ?
S O1 O2 35.23(5) . 2 ?
Ni O1 O2 145.53(9) 4_545 2 ?
O2 O1 O2 60.38(8) . 2 ?
O1 O1 O2 59.52(6) 2 2 ?
S O1 O2 127.51(9) . 4_545 ?
Ni O1 O2 47.39(4) 4_545 4_545 ?
O2 O1 O2 109.87(6) . 4_545 ?
O1 O1 O2 102.05(7) 2 4_545 ?
O2 O1 O2 161.38(9) 2 4_545 ?
S O1 O3 171.10(10) . 7_556 ?
Ni O1 O3 47.74(3) 4_545 7_556 ?
O2 O1 O3 145.69(7) . 7_556 ?
O1 O1 O3 150.51(5) 2 7_556 ?
O2 O1 O3 136.02(8) 2 7_556 ?
O2 O1 O3 61.39(5) 4_545 7_556 ?
S O1 O2 115.13(9) . 8_556 ?
Ni O1 O2 42.57(4) 4_545 8_556 ?
O2 O1 O2 86.32(5) . 8_556 ?
O1 O1 O2 146.79(6) 2 8_556 ?
O2 O1 O2 104.43(7) 2 8_556 ?
O2 O1 O2 89.96(6) 4_545 8_556 ?
O3 O1 O2 61.73(5) 7_556 8_556 ?
S O1 O3 92.49(7) . 3_545 ?
Ni O1 O3 44.44(4) 4_545 3_545 ?
O2 O1 O3 57.67(5) . 3_545 ?
O1 O1 O3 101.46(8) 2 3_545 ?
O2 O1 O3 115.62(8) 2 3_545 ?
O2 O1 O3 62.54(6) 4_545 3_545 ?
O3 O1 O3 92.18(5) 7_556 3_545 ?
O2 O1 O3 56.88(4) 8_556 3_545 ?
S O1 O2 112.54(8) . 7_556 ?
Ni O1 O2 78.47(5) 4_545 7_556 ?
O2 O1 O2 108.36(6) . 7_556 ?
O1 O1 O2 139.88(8) 2 7_556 ?
O2 O1 O2 81.15(5) 2 7_556 ?
O2 O1 O2 117.47(7) 4_545 7_556 ?
O3 O1 O2 58.96(5) 7_556 7_556 ?
O2 O1 O2 45.93(5) 8_556 7_556 ?
O3 O1 O2 102.58(5) 3_545 7_556 ?
S O1 O2 127.46(8) . 6_556 ?
Ni O1 O2 95.13(6) 4_545 6_556 ?
O2 O1 O2 162.64(8) . 6_556 ?
O1 O1 O2 102.51(6) 2 6_556 ?
O2 O1 O2 109.24(6) 2 6_556 ?
O2 O1 O2 75.61(6) 4_545 6_556 ?
O3 O1 O2 51.60(4) 7_556 6_556 ?
O2 O1 O2 110.48(6) 8_556 6_556 ?
O3 O1 O2 135.10(7) 3_545 6_556 ?
O2 O1 O2 82.01(4) 7_556 6_556 ?
S O1 O1 89.64(7) . 5_556 ?
Ni O1 O1 133.33(9) 4_545 5_556 ?
O2 O1 O1 124.27(8) . 5_556 ?
O1 O1 O1 80.81(8) 2 5_556 ?
O2 O1 O1 65.86(6) 2 5_556 ?
O2 O1 O1 116.69(8) 4_545 5_556 ?
O3 O1 O1 85.59(6) 7_556 5_556 ?
O2 O1 O1 121.30(8) 8_556 5_556 ?
O3 O1 O1 177.69(8) 3_545 5_556 ?
O2 O1 O1 75.74(6) 7_556 5_556 ?
O2 O1 O1 43.38(5) 6_556 5_556 ?
S O2 Ni 130.35(9) . . ?
S O2 O1 35.44(5) . . ?
Ni O2 O1 160.01(8) . . ?
S O2 O1 34.64(5) . 2 ?
Ni O2 O1 117.26(7) . 2 ?
O1 O2 O1 59.98(8) . 2 ?
S O2 O2 35.46(6) . 2 ?
Ni O2 O2 100.56(5) . 2 ?
O1 O2 O2 60.30(6) . 2 ?
O1 O2 O2 59.32(6) 2 2 ?
S O2 O3 106.71(8) . 3_545 ?
Ni O2 O3 122.80(7) . 3_545 ?
O1 O2 O3 72.70(6) . 3_545 ?
O1 O2 O3 111.74(8) 2 3_545 ?
O2 O2 O3 129.73(8) 2 3_545 ?
S O2 O1 160.46(10) . 4 ?
Ni O2 O1 47.44(4) . 4 ?
O1 O2 O1 138.36(6) . 4 ?
O1 O2 O1 161.38(9) 2 4 ?
O2 O2 O1 127.64(5) 2 4 ?
O3 O2 O1 77.81(6) 3_545 4 ?
S O2 O3 135.19(8) . 5_565 ?
Ni O2 O3 47.53(5) . 5_565 ?
O1 O2 O3 150.00(8) . 5_565 ?
O1 O2 O3 101.22(7) 2 5_565 ?
O2 O2 O3 133.24(8) 2 5_565 ?
O3 O2 O3 96.49(5) 3_545 5_565 ?
O1 O2 O3 61.00(5) 4 5_565 ?
S O2 O1 90.74(7) . 8_455 ?
Ni O2 O1 42.61(4) . 8_455 ?
O1 O2 O1 126.08(8) . 8_455 ?
O1 O2 O1 75.57(7) 2 8_455 ?
O2 O2 O1 71.79(6) 2 8_455 ?
O3 O2 O1 158.38(7) 3_545 8_455 ?
O1 O2 O1 90.04(6) 4 8_455 ?
O3 O2 O1 61.89(5) 5_565 8_455 ?
S O2 O3 101.58(8) . . ?
Ni O2 O3 44.69(3) . . ?
O1 O2 O3 116.57(7) . . ?
O1 O2 O3 115.78(7) 2 . ?
O2 O2 O3 66.11(3) 2 . ?
O3 O2 O3 128.77(7) 3_545 . ?
O1 O2 O3 63.00(5) 4 . ?
O3 O2 O3 92.22(5) 5_565 . ?
O1 O2 O3 56.78(4) 8_455 . ?
S O2 O1 82.54(7) . 7_556 ?
Ni O2 O1 94.99(6) . 7_556 ?
O1 O2 O1 71.64(6) . 7_556 ?
O1 O2 O1 116.67(8) 2 7_556 ?
O2 O2 O1 62.28(6) 2 7_556 ?
O3 O2 O1 87.83(5) 3_545 7_556 ?
O1 O2 O1 78.61(4) 4 7_556 ?
O3 O2 O1 137.14(7) 5_565 7_556 ?
O1 O2 O1 107.44(7) 8_455 7_556 ?
O3 O2 O1 54.48(4) . 7_556 ?
S O2 O1 93.61(7) . 6 ?
Ni O2 O1 115.21(6) . 6 ?
O1 O2 O1 83.38(4) . 6 ?
O1 O2 O1 70.76(6) 2 6 ?
O2 O2 O1 127.94(4) 2 6 ?
O3 O2 O1 56.90(5) 3_545 6 ?
O1 O2 O1 104.39(6) 4 6 ?
O3 O2 O1 67.68(6) 5_565 6 ?
O1 O2 O1 110.48(6) 8_455 6 ?
O3 O2 O1 159.90(6) . 6 ?
O1 O2 O1 141.93(5) 7_556 6 ?
Ni O3 Ni 123.60(10) . 2 ?
Ni O3 O2 111.60(3) . 3_455 ?
Ni O3 O2 90.66(3) 2 3_455 ?
Ni O3 O2 90.66(3) . 4 ?
Ni O3 O2 111.60(3) 2 4 ?
O2 O3 O2 132.63(11) 3_455 4 ?
Ni O3 O1 45.44(4) . 8_455 ?
Ni O3 O1 104.44(7) 2 8_455 ?
O2 O3 O1 71.50(4) 3_455 8_455 ?
O2 O3 O1 134.57(5) 4 8_455 ?
Ni O3 O1 104.44(7) . 7_556 ?
Ni O3 O1 45.44(4) 2 7_556 ?
O2 O3 O1 134.57(5) 3_455 7_556 ?
O2 O3 O1 71.50(4) 4 7_556 ?
O1 O3 O1 122.82(10) 8_455 7_556 ?
Ni O3 O2 162.05(7) . 6_566 ?
Ni O3 O2 45.20(3) 2 6_566 ?
O2 O3 O2 84.45(5) 3_455 6_566 ?
O2 O3 O2 83.51(6) 4 6_566 ?
O1 O3 O2 141.77(5) 8_455 6_566 ?
O1 O3 O2 57.61(4) 7_556 6_566 ?
Ni O3 O2 45.20(3) . 5_565 ?
Ni O3 O2 162.05(7) 2 5_565 ?
O2 O3 O2 83.51(5) 3_455 5_565 ?
O2 O3 O2 84.45(5) 4 5_565 ?
O1 O3 O2 57.61(4) 8_455 5_565 ?
O1 O3 O2 141.77(5) 7_556 5_565 ?
O2 O3 O2 149.73(10) 6_566 5_565 ?
Ni O3 O2 42.58(4) . . ?
Ni O3 O2 82.66(7) 2 . ?
O2 O3 O2 128.77(7) 3_455 . ?
O2 O3 O2 96.23(4) 4 . ?
O1 O3 O2 61.49(5) 8_455 . ?
O1 O3 O2 66.56(6) 7_556 . ?
O2 O3 O2 121.08(6) 6_566 . ?
O2 O3 O2 87.78(5) 5_565 . ?
Ni O3 O2 82.66(7) . 2 ?
Ni O3 O2 42.58(4) 2 2 ?
O2 O3 O2 96.23(4) 3_455 2 ?
O2 O3 O2 128.77(7) 4 2 ?
O1 O3 O2 66.56(6) 8_455 2 ?
O1 O3 O2 61.49(5) 7_556 2 ?
O2 O3 O2 87.78(5) 6_566 2 ?
O2 O3 O2 121.08(6) 5_565 2 ?
O2 O3 O2 47.78(7) . 2 ?
Ni O3 O1 122.70(7) . 3_455 ?
Ni O3 O1 42.38(3) 2 3_455 ?
O2 O3 O1 49.63(4) 3_455 3_455 ?
O2 O3 O1 144.73(5) 4 3_455 ?
O1 O3 O1 80.62(4) 8_455 3_455 ?
O1 O3 O1 87.82(5) 7_556 3_455 ?
O2 O3 O1 61.22(4) 6_566 3_455 ?
O2 O3 O1 126.23(4) 5_565 3_455 ?
O2 O3 O1 101.37(7) . 3_455 ?
O2 O3 O1 54.47(5) 2 3_455 ?
Ni O3 O1 42.38(3) . 4 ?
Ni O3 O1 122.70(7) 2 4 ?
O2 O3 O1 144.73(5) 3_455 4 ?
O2 O3 O1 49.63(4) 4 4 ?
O1 O3 O1 87.82(5) 8_455 4 ?
O1 O3 O1 80.62(4) 7_556 4 ?
O2 O3 O1 126.23(4) 6_566 4 ?
O2 O3 O1 61.22(4) 5_565 4 ?
O2 O3 O1 54.47(5) . 4 ?
O2 O3 O1 101.37(7) 2 4 ?
O1 O3 O1 155.76(10) 3_455 4 ?
Ni O3 H 107(2) . . ?
Ni O3 H 104(2) 2 . ?
O2 O3 H 120(2) 3_455 . ?
O2 O3 H 17(2) 4 . ?
O1 O3 H 149(2) 8_455 . ?
O1 O3 H 72.1(19) 7_556 . ?
O2 O3 H 69(2) 6_566 . ?
O2 O3 H 93(2) 5_565 . ?
O2 O3 H 111(2) . . ?
O2 O3 H 133.5(19) 2 . ?
O1 O3 H 130(2) 3_455 . ?
O1 O3 H 67(2) 4 . ?
Ni O3 H 104(2) . 2 ?
Ni O3 H 107(2) 2 2 ?
O2 O3 H 17(2) 3_455 2 ?
O2 O3 H 120(2) 4 2 ?
O1 O3 H 72.1(19) 8_455 2 ?
O1 O3 H 149(2) 7_556 2 ?
O2 O3 H 93(2) 6_566 2 ?
O2 O3 H 69(2) 5_565 2 ?
O2 O3 H 133.5(19) . 2 ?
O2 O3 H 111(2) 2 2 ?
O1 O3 H 67(2) 3_455 2 ?
O1 O3 H 130(2) 4 2 ?
H O3 H 110(4) . 2 ?

loop_
_geom_bond_atom_site_label_1
_geom_bond_atom_site_label_2
_geom_bond_distance
_geom_bond_site_symmetry_2
_geom_bond_publ_flag
Ni O2 2.0305(15) . ?
Ni O2 2.0305(15) 5_565 ?
Ni O1 2.0320(14) 8_455 ?
Ni O1 2.0320(14) 4 ?
Ni O3 2.1106(10) 5_565 ?
Ni O3 2.1106(10) . ?
Ni O2 3.4178(15) 8_455 ?
Ni O2 3.4178(15) 4 ?
Ni O2 3.4387(15) 6_565 ?
Ni O2 3.4387(15) 2 ?
S O1 1.4687(15) . ?
S O1 1.4687(15) 2 ?
S O2 1.4905(15) 2 ?
S O2 1.4905(15) . ?
O1 O2 2.402(2) . ?
O1 O1 2.413(3) 2 ?
O1 O2 2.426(2) 2 ?
O1 O2 2.749(2) 4_545 ?
O1 O3 2.8474(18) 7_556 ?
O1 O2 2.9911(19) 8_556 ?
O1 O3 3.0100(16) 3_545 ?
O1 O2 3.210(2) 7_556 ?
O1 O2 3.223(2) 6_556 ?
O1 O1 3.335(3) 5_556 ?
O2 O2 2.428(3) 2 ?
O2 O3 2.6640(17) 3_545 ?
O2 O3 2.8582(16) 5_565 ?
O2 O3 2.998(2) . ?
O3 H 0.80(2) . ?
O3 H 0.80(2) 2 ?

loop_
_geom_hbond_atom_site_label_D
_geom_hbond_atom_site_label_H
_geom_hbond_atom_site_label_A
_geom_hbond_distance_DH
_geom_hbond_distance_HA
_geom_hbond_distance_DA
_geom_hbond_angle_DHA
_geom_hbond_site_symmetry_A
_geom_hbond_publ_flag
O3 H O2 0.80(2) 1.91(3) 2.6640(17) 156(3) 4 yes

loop_
_geom_torsion_atom_site_label_1
_geom_torsion_atom_site_label_2
_geom_torsion_atom_site_label_3
_geom_torsion_atom_site_label_4
_geom_torsion
_geom_torsion_site_symmetry_1
_geom_torsion_site_symmetry_2
_geom_torsion_site_symmetry_3
_geom_torsion_site_symmetry_4
_geom_torsion_publ_flag
O1 S O1 Ni 114.33(15) 2 . . 4_545 ?
O2 S O1 Ni -125.82(14) 2 . . 4_545 ?
O2 S O1 Ni -6.50(17) . . . 4_545 ?
O1 S O1 O2 120.82(7) 2 . . . ?
O2 S O1 O2 -119.32(12) 2 . . . ?
O2 S O1 O1 119.86(8) 2 . . 2 ?
O2 S O1 O1 -120.82(7) . . . 2 ?
O1 S O1 O2 -119.86(8) 2 . . 2 ?
O2 S O1 O2 119.32(13) . . . 2 ?
O1 S O1 O2 49.88(8) 2 . . 4_545 ?
O2 S O1 O2 169.74(12) 2 . . 4_545 ?
O2 S O1 O2 -70.94(11) . . . 4_545 ?
O1 S O1 O2 160.92(11) 2 . . 8_556 ?
O2 S O1 O2 -79.22(10) 2 . . 8_556 ?
O2 S O1 O2 40.10(10) . . . 8_556 ?
O1 S O1 O3 106.62(7) 2 . . 3_545 ?
O2 S O1 O3 -133.52(8) 2 . . 3_545 ?
O2 S O1 O3 -14.20(9) . . . 3_545 ?
O1 S O1 O2 -148.65(9) 2 . . 7_556 ?
O2 S O1 O2 -28.80(10) 2 . . 7_556 ?
O2 S O1 O2 90.53(9) . . . 7_556 ?
O1 S O1 O2 -51.28(7) 2 . . 6_556 ?
O2 S O1 O2 68.58(12) 2 . . 6_556 ?
O2 S O1 O2 -172.10(9) . . . 6_556 ?
O1 S O1 O1 -74.27(6) 2 . . 5_556 ?
O2 S O1 O1 45.58(9) 2 . . 5_556 ?
O2 S O1 O1 164.90(8) . . . 5_556 ?
O1 S O2 Ni -158.89(10) . . . . ?
O1 S O2 Ni 80.08(13) 2 . . . ?
O2 S O2 Ni -38.90(8) 2 . . . ?
O1 S O2 O1 -121.04(12) 2 . . . ?
O2 S O2 O1 119.98(7) 2 . . . ?
O1 S O2 O1 121.04(12) . . . 2 ?
O2 S O2 O1 -118.98(8) 2 . . 2 ?
O1 S O2 O2 -119.98(7) . . . 2 ?
O1 S O2 O2 118.98(8) 2 . . 2 ?
O1 S O2 O3 16.80(10) . . . 3_545 ?
O1 S O2 O3 -104.23(9) 2 . . 3_545 ?
O2 S O2 O3 136.79(8) 2 . . 3_545 ?
O1 S O2 O1 -83.9(3) . . . 4 ?
O1 S O2 O1 155.0(3) 2 . . 4 ?
O2 S O2 O1 36.0(2) 2 . . 4 ?
O1 S O2 O3 134.81(12) . . . 5_565 ?
O1 S O2 O3 13.78(15) 2 . . 5_565 ?
O2 S O2 O3 -105.20(13) 2 . . 5_565 ?
O1 S O2 O1 -176.15(7) . . . 8_455 ?
O1 S O2 O1 62.81(10) 2 . . 8_455 ?
O2 S O2 O1 -56.17(4) 2 . . 8_455 ?
O1 S O2 O3 -119.98(7) . . . . ?
O1 S O2 O3 118.98(8) 2 . . . ?
O2 S O2 O3 0.0 2 . . . ?
O1 S O2 O1 -68.66(9) . . . 7_556 ?
O1 S O2 O1 170.30(7) 2 . . 7_556 ?
O2 S O2 O1 51.32(4) 2 . . 7_556 ?
O1 S O2 O1 73.27(7) . . . 6 ?
O1 S O2 O1 -47.77(9) 2 . . 6 ?
O2 S O2 O1 -166.75(7) 2 . . 6 ?
